data_2228148
loop_
_publ_author_name
'Wang, Chun-Xiang'
'Li, Zhi-Feng'

_publ_section_title
;
 Poly[diaqua-\m~2~-oxalato-di-\m~4~-terephthalato-diytterbium(III)]
;
_journal_coeditor_code YA2126
_journal_issue 9
_journal_name_full 'Acta Crystallographica Section E'
_journal_page_first m1161
_journal_paper_doi 10.1107/S1600536810033052
_journal_volume 66
_journal_year 2010
_chemical_formula_iupac '[Yb2 (C8 H4 O4)2 (C2 O4) (H2 O)2]'
_chemical_formula_moiety 'C18 H12 O14 Yb2'
_chemical_formula_sum 'C18 H12 O14 Yb2'
_chemical_formula_weight 798.36
_chemical_name_systematic
;
Poly[diaqua-\m~2~-oxalato-di-\m~4~-terephthalato-diytterbium(III)]
;
_space_group_IT_number 2
_symmetry_cell_setting triclinic
_symmetry_space_group_name_Hall '-P 1'
_symmetry_space_group_name_H-M 'P -1'
_atom_sites_solution_hydrogens geom
_atom_sites_solution_primary direct
_atom_sites_solution_secondary difmap
_audit_creation_method SHELXL-97
_cell_angle_alpha 75.372(4)
_cell_angle_beta 70.851(4)
_cell_angle_gamma 88.126(4)
_cell_formula_units_Z 1
_cell_length_a 7.034(2)
_cell_length_b 7.583(2)
_cell_length_c 10.213(3)
_cell_measurement_reflns_used 196
_cell_measurement_temperature 295(2)
_cell_measurement_theta_max 27.3
_cell_measurement_theta_min 2.1
_cell_volume 497.2(2)
_computing_cell_refinement 'SAINT (Bruker, 2004)'
_computing_data_collection 'APEXII (Bruker, 2004)'
_computing_data_reduction 'SAINT (Bruker, 2004)'
_computing_molecular_graphics 'SHELXTL (Sheldrick, 2008)'
_computing_publication_material 'SHELXTL (Sheldrick, 2008)'
_computing_structure_refinement 'SHELXL97 (Sheldrick, 2008)'
_computing_structure_solution 'SHELXS97 (Sheldrick, 2008)'
_diffrn_ambient_temperature 295(2)
_diffrn_measured_fraction_theta_full 0.961
_diffrn_measured_fraction_theta_max 0.961
_diffrn_measurement_device_type 'Bruker SMART APEXII CCD area-detector'
_diffrn_measurement_method '\f and \w scans'
_diffrn_radiation_monochromator graphite
_diffrn_radiation_source 'fine-focus sealed tube'
_diffrn_radiation_type MoK\a
_diffrn_radiation_wavelength 0.71073
_diffrn_reflns_av_R_equivalents 0.025
_diffrn_reflns_av_sigmaI/netI 0.043
_diffrn_reflns_limit_h_max 8
_diffrn_reflns_limit_h_min -8
_diffrn_reflns_limit_k_max 9
_diffrn_reflns_limit_k_min -8
_diffrn_reflns_limit_l_max 12
_diffrn_reflns_limit_l_min -7
_diffrn_reflns_number 2630
_diffrn_reflns_theta_full 26.0
_diffrn_reflns_theta_max 26.0
_diffrn_reflns_theta_min 2.2
_diffrn_standards_decay_% 0
_diffrn_standards_interval_count 0
_diffrn_standards_number 0
_exptl_absorpt_coefficient_mu 9.43
_exptl_absorpt_correction_T_max 0.629
_exptl_absorpt_correction_T_min 0.211
_exptl_absorpt_correction_type multi-scan
_exptl_absorpt_process_details '(SADABS; Sheldrick, 2003)'
_exptl_crystal_colour colorless
_exptl_crystal_density_diffrn 2.666
_exptl_crystal_density_method 'not measured'
_exptl_crystal_description plate
_exptl_crystal_F_000 372
_exptl_crystal_size_max 0.24
_exptl_crystal_size_mid 0.15
_exptl_crystal_size_min 0.05
_refine_diff_density_max 4.45
_refine_diff_density_min -4.21
_refine_ls_extinction_method none
_refine_ls_goodness_of_fit_ref 1.06
_refine_ls_hydrogen_treatment constr
_refine_ls_matrix_type full
_refine_ls_number_parameters 154
_refine_ls_number_reflns 1882
_refine_ls_number_restraints 0
_refine_ls_restrained_S_all 1.06
_refine_ls_R_factor_all 0.047
_refine_ls_R_factor_gt 0.046
_refine_ls_shift/su_max_lt 0.001
_refine_ls_shift/su_mean 0.000
_refine_ls_structure_factor_coef Fsqd
_refine_ls_weighting_details 'calc w=1/[\s^2^(Fo^2^)+(0.0995P)^2^] where P=(Fo^2^+2Fc^2^)/3'
_refine_ls_weighting_scheme calc
_refine_ls_wR_factor_gt 0.119
_refine_ls_wR_factor_ref 0.120
_reflns_number_gt 1785
_reflns_number_total 1882
_reflns_threshold_expression I>2\s(I)
_cod_data_source_file ya2126.cif
_cod_data_source_block I
_cod_original_sg_symbol_Hall '-p 1'
_cod_database_code 2228148
_cod_database_fobs_code 2228148

loop_
_symmetry_equiv_pos_as_xyz
'x, y, z'
'-x, -y, -z'

loop_
_atom_site_type_symbol
_atom_site_label
_atom_site_fract_x
_atom_site_fract_y
_atom_site_fract_z
_atom_site_U_iso_or_equiv
_atom_site_adp_type
_atom_site_calc_flag
_atom_site_refinement_flags
_atom_site_occupancy
_atom_site_disorder_assembly
_atom_site_disorder_group
Yb Yb 0.31071(4) 0.22186(3) 1.01498(3) 0.01504(19) Uani d . 1 . .
C C1 0.3854(12) 0.0294(11) 0.7912(9) 0.0203(16) Uani d . 1 . .
C C2 0.4409(12) 0.0093(11) 0.6438(9) 0.0202(16) Uani d . 1 . .
C C3 0.3229(16) 0.0805(15) 0.5592(11) 0.033(2) Uani d . 1 . .
H H3 0.2048 0.1355 0.5976 0.039 Uiso calc R 1 . .
C C4 0.6198(14) -0.0700(13) 0.5823(10) 0.030(2) Uani d . 1 . .
H H4 0.7015 -0.1163 0.6370 0.036 Uiso calc R 1 . .
C C5 0.7144(12) 0.4806(10) 0.7821(9) 0.0189(16) Uani d . 1 . .
C C6 0.8607(13) 0.4930(11) 0.6352(10) 0.0211(18) Uani d . 1 . .
C C7 0.8292(13) 0.3852(12) 0.5521(10) 0.0282(19) Uani d . 1 . .
H H7 0.7149 0.3066 0.5875 0.034 Uiso calc R 1 . .
C C8 1.0353(13) 0.6070(12) 0.5820(10) 0.0275(19) Uani d . 1 . .
H H8 1.0602 0.6780 0.6374 0.033 Uiso calc R 1 . .
C C9 -0.0833(11) 0.4309(10) 1.0574(9) 0.0194(16) Uani d . 1 . .
O O1 0.4818(8) -0.0459(8) 0.8752(6) 0.0228(12) Uani d . 1 . .
O O2 0.2462(9) 0.1353(8) 0.8314(6) 0.0228(12) Uani d . 1 . .
O O3 0.6140(8) 0.3311(8) 0.8501(6) 0.0224(12) Uani d . 1 . .
O O4 0.6994(9) 0.6187(8) 0.8296(7) 0.0248(13) Uani d . 1 . .
O O5 -0.0295(9) 0.2697(8) 1.0944(7) 0.0246(12) Uani d . 1 . .
O O6 -0.2511(8) 0.4911(8) 1.1074(7) 0.0254(13) Uani d . 1 . .
O O7 0.1351(8) -0.0452(7) 1.1590(7) 0.0242(13) Uani d . 1 . .
H H7B 0.0166 -0.0740 1.1644 0.036 Uiso d . 1 . .
H H7A 0.1979 -0.1429 1.1672 0.036 Uiso d . 1 . .

loop_
_atom_site_aniso_label
_atom_site_aniso_U_11
_atom_site_aniso_U_22
_atom_site_aniso_U_33
_atom_site_aniso_U_12
_atom_site_aniso_U_13
_atom_site_aniso_U_23
Yb 0.0191(3) 0.0156(3) 0.0129(3) 0.00119(15) -0.00688(17) -0.00586(17)
C1 0.024(4) 0.017(4) 0.023(5) -0.008(3) -0.009(3) -0.007(3)
C2 0.026(4) 0.020(4) 0.016(4) 0.003(3) -0.008(3) -0.004(3)
C3 0.036(5) 0.043(6) 0.023(5) 0.015(4) -0.014(4) -0.012(4)
C4 0.032(4) 0.039(5) 0.025(5) 0.015(4) -0.015(4) -0.015(4)
C5 0.026(4) 0.017(4) 0.013(4) 0.001(3) -0.007(3) -0.002(3)
C6 0.026(4) 0.017(4) 0.020(5) -0.001(3) -0.006(4) -0.007(3)
C7 0.030(4) 0.028(4) 0.024(5) -0.015(3) 0.000(4) -0.010(4)
C8 0.034(4) 0.024(4) 0.028(5) -0.014(3) -0.007(4) -0.014(4)
C9 0.022(4) 0.017(3) 0.021(4) 0.004(3) -0.009(3) -0.006(3)
O1 0.025(3) 0.031(3) 0.018(3) 0.002(2) -0.014(2) -0.008(2)
O2 0.029(3) 0.028(3) 0.015(3) 0.007(2) -0.008(3) -0.013(2)
O3 0.024(3) 0.022(3) 0.020(3) 0.002(2) -0.004(2) -0.007(2)
O4 0.032(3) 0.026(3) 0.019(3) -0.003(2) -0.005(3) -0.016(3)
O5 0.030(3) 0.020(3) 0.023(3) 0.004(2) -0.011(3) -0.003(2)
O6 0.023(3) 0.026(3) 0.019(3) 0.007(2) -0.004(2) 0.003(2)
O7 0.020(3) 0.017(3) 0.029(3) -0.001(2) -0.004(3) -0.001(2)

loop_
_atom_type_symbol
_atom_type_description
_atom_type_scat_dispersion_real
_atom_type_scat_dispersion_imag
_atom_type_scat_source
C C 0.0033 0.0016 'International Tables Vol C Tables 4.2.6.8 and 6.1.1.4'
H H 0.0000 0.0000 'International Tables Vol C Tables 4.2.6.8 and 6.1.1.4'
O O 0.0106 0.0060 'International Tables Vol C Tables 4.2.6.8 and 6.1.1.4'
Yb Yb -0.3850 5.5486 'International Tables Vol C Tables 4.2.6.8 and 6.1.1.4'

loop_
_geom_angle_atom_site_label_1
_geom_angle_atom_site_label_2
_geom_angle_atom_site_label_3
_geom_angle_site_symmetry_1
_geom_angle_site_symmetry_3
_geom_angle
_geom_angle_publ_flag
O4 Yb O3 2_667 . 98.9(2) ?
O4 Yb O7 2_667 . 102.6(2) ?
O3 Yb O7 . . 141.9(2) ?
O4 Yb O5 2_667 . 79.5(2) ?
O3 Yb O5 . . 145.4(2) ?
O7 Yb O5 . . 70.19(19) ?
O4 Yb O2 2_667 . 159.4(3) ?
O3 Yb O2 . . 85.5(2) ?
O7 Yb O2 . . 85.2(2) ?
O5 Yb O2 . . 85.5(2) ?
O4 Yb O1 2_667 2_657 82.5(2) ?
O3 Yb O1 . 2_657 80.7(2) ?
O7 Yb O1 . 2_657 71.5(2) ?
O5 Yb O1 . 2_657 132.4(2) ?
O2 Yb O1 . 2_657 118.1(2) ?
O4 Yb O6 2_667 2_567 79.2(2) ?
O3 Yb O6 . 2_567 75.4(2) ?
O7 Yb O6 . 2_567 139.4(2) ?
O5 Yb O6 . 2_567 70.34(19) ?
O2 Yb O6 . 2_567 82.5(2) ?
O1 Yb O6 2_657 2_567 147.1(2) ?
O4 Yb O1 2_667 . 150.1(2) ?
O3 Yb O1 . . 70.77(19) ?
O7 Yb O1 . . 74.9(2) ?
O5 Yb O1 . . 125.1(2) ?
O2 Yb O1 . . 50.14(19) ?
O1 Yb O1 2_657 . 68.4(2) ?
O6 Yb O1 2_567 . 122.4(2) ?
O4 Yb C9 2_667 2_567 72.4(2) ?
O3 Yb C9 . 2_567 96.2(2) ?
O7 Yb C9 . 2_567 120.2(2) ?
O5 Yb C9 . 2_567 50.05(19) ?
O2 Yb C9 . 2_567 87.2(2) ?
O1 Yb C9 2_657 2_567 154.0(2) ?
O6 Yb C9 2_567 2_567 21.0(2) ?
O1 Yb C9 . 2_567 135.19(19) ?
O4 Yb Yb 2_667 2_657 120.04(17) ?
O3 Yb Yb . 2_657 72.20(14) ?
O7 Yb Yb . 2_657 69.81(14) ?
O5 Yb Yb . 2_657 138.46(14) ?
O2 Yb Yb . 2_657 80.49(15) ?
O1 Yb Yb 2_657 2_657 37.81(15) ?
O6 Yb Yb 2_567 2_657 144.33(15) ?
O1 Yb Yb . 2_657 30.57(12) ?
C9 Yb Yb 2_567 2_657 163.60(15) ?
O2 C1 O1 . . 119.6(8) ?
O2 C1 C2 . . 118.4(8) ?
O1 C1 C2 . . 121.8(7) ?
C3 C2 C4 . . 118.5(8) ?
C3 C2 C1 . . 120.3(8) ?
C4 C2 C1 . . 121.1(8) ?
C4 C3 C2 2_656 . 120.5(9) ?
C4 C3 H3 2_656 . 119.8 ?
C2 C3 H3 . . 119.8 ?
C3 C4 C2 2_656 . 121.0(8) ?
C3 C4 H4 2_656 . 119.5 ?
C2 C4 H4 . . 119.5 ?
O4 C5 O3 . . 124.2(7) ?
O4 C5 C6 . . 117.8(7) ?
O3 C5 C6 . . 118.0(7) ?
C7 C6 C8 . . 118.8(8) ?
C7 C6 C5 . . 120.4(8) ?
C8 C6 C5 . . 120.7(8) ?
C8 C7 C6 2_766 . 121.0(7) ?
C8 C7 H7 2_766 . 119.5 ?
C6 C7 H7 . . 119.5 ?
C7 C8 C6 2_766 . 120.2(9) ?
C7 C8 H8 2_766 . 119.9 ?
C6 C8 H8 . . 119.9 ?
O6 C9 O5 . . 127.2(8) ?
O6 C9 C9 . 2_567 117.0(8) ?
O5 C9 C9 . 2_567 115.7(8) ?
O5 C9 Yb . 2_567 166.7(6) ?
C9 C9 Yb 2_567 2_567 76.1(5) ?
C1 O1 Yb . 2_657 165.8(6) ?
C1 O1 Yb . . 82.4(5) ?
Yb O1 Yb 2_657 . 111.6(2) ?
C1 O2 Yb . . 104.7(5) ?
C5 O3 Yb . . 140.5(5) ?
C5 O4 Yb . 2_667 157.0(6) ?
C9 O5 Yb . . 117.5(5) ?
C9 O6 Yb . 2_567 117.0(5) ?
Yb O7 H7B . . 123.8 ?
Yb O7 H7A . . 118.8 ?
H7B O7 H7A . . 107.3 ?

loop_
_geom_bond_atom_site_label_1
_geom_bond_atom_site_label_2
_geom_bond_site_symmetry_2
_geom_bond_distance
_geom_bond_publ_flag
Yb O1 . 2.790(6) yes
Yb O1 2_657 2.315(6) yes
Yb O2 . 2.314(6) yes
Yb O3 . 2.264(6) yes
Yb O4 2_667 2.209(6) yes
Yb O5 . 2.310(6) yes
Yb O6 2_567 2.321(6) yes
Yb O7 . 2.293(5) yes
Yb Yb 2_657 4.2315(10) ?
C1 O2 . 1.274(10) ?
C1 O1 . 1.277(10) ?
C1 C2 . 1.473(12) ?
C2 C3 . 1.390(13) ?
C2 C4 . 1.401(12) ?
C3 C4 2_656 1.390(13) ?
C3 H3 . 0.9300 ?
C4 H4 . 0.9300 ?
C5 O4 . 1.249(10) ?
C5 O3 . 1.264(10) ?
C5 C6 . 1.497(12) ?
C6 C7 . 1.387(13) ?
C6 C8 . 1.395(11) ?
C7 C8 2_766 1.377(12) ?
C7 H7 . 0.9300 ?
C8 H8 . 0.9300 ?
C9 O6 . 1.245(10) ?
C9 O5 . 1.269(9) ?
C9 C9 2_567 1.550(15) ?
O7 H7B . 0.85 ?
O7 H7A . 0.85 ?

loop_
_geom_hbond_atom_site_label_D
_geom_hbond_atom_site_label_H
_geom_hbond_atom_site_label_A
_geom_hbond_site_symmetry_D
_geom_hbond_site_symmetry_H
_geom_hbond_site_symmetry_A
_geom_hbond_distance_DH
_geom_hbond_distance_HA
_geom_hbond_distance_DA
_geom_hbond_angle_DHA
_geom_hbond_publ_flag
O7 H7A O3 . . 2_657 0.85 1.92 2.751(6) 167 yes
O7 H7B O2 . . 2_557 0.85 1.91 2.754(6) 178 yes

loop_
_geom_torsion_atom_site_label_1
_geom_torsion_atom_site_label_2
_geom_torsion_atom_site_label_3
_geom_torsion_atom_site_label_4
_geom_torsion_site_symmetry_1
_geom_torsion_site_symmetry_2
_geom_torsion_site_symmetry_3
_geom_torsion_site_symmetry_4
_geom_torsion
_geom_torsion_publ_flag
O2 C1 C2 C3 . . . . -10.1(13) ?
O1 C1 C2 C3 . . . . 174.7(9) ?
O2 C1 C2 C4 . . . . 165.3(8) ?
O1 C1 C2 C4 . . . . -9.8(12) ?
C4 C2 C3 C4 . . . 2_656 1.1(16) ?
C1 C2 C3 C4 . . . 2_656 176.7(8) ?
C3 C2 C4 C3 . . . 2_656 -1.1(16) ?
C1 C2 C4 C3 . . . 2_656 -176.7(8) ?
O4 C5 C6 C7 . . . . -152.4(9) ?
O3 C5 C6 C7 . . . . 27.6(12) ?
O4 C5 C6 C8 . . . . 30.4(13) ?
O3 C5 C6 C8 . . . . -149.6(9) ?
C8 C6 C7 C8 . . . 2_766 -1.5(16) ?
C5 C6 C7 C8 . . . 2_766 -178.8(8) ?
C7 C6 C8 C7 . . . 2_766 1.5(16) ?
C5 C6 C8 C7 . . . 2_766 178.8(8) ?
O2 C1 O1 Yb . . . 2_657 171.7(17) ?
C2 C1 O1 Yb . . . 2_657 -13(3) ?
O2 C1 O1 Yb . . . . -16.0(7) ?
C2 C1 O1 Yb . . . . 159.1(7) ?
O4 Yb O1 C1 2_667 . . . -164.4(5) ?
O3 Yb O1 C1 . . . . -90.6(5) ?
O7 Yb O1 C1 . . . . 106.3(5) ?
O5 Yb O1 C1 . . . . 54.5(5) ?
O2 Yb O1 C1 . . . . 9.9(4) ?
O1 Yb O1 C1 2_657 . . . -178.0(6) ?
O6 Yb O1 C1 2_567 . . . -33.1(5) ?
C9 Yb O1 C1 2_567 . . . -11.5(6) ?
Yb Yb O1 C1 2_657 . . . -178.0(6) ?
O4 Yb O1 Yb 2_667 . . 2_657 13.6(5) ?
O3 Yb O1 Yb . . . 2_657 87.4(3) ?
O7 Yb O1 Yb . . . 2_657 -75.7(3) ?
O5 Yb O1 Yb . . . 2_657 -127.5(2) ?
O2 Yb O1 Yb . . . 2_657 -172.1(4) ?
O1 Yb O1 Yb 2_657 . . 2_657 0.000(2) ?
O6 Yb O1 Yb 2_567 . . 2_657 144.9(2) ?
C9 Yb O1 Yb 2_567 . . 2_657 166.5(2) ?
O1 C1 O2 Yb . . . . 19.9(9) ?
C2 C1 O2 Yb . . . . -155.3(6) ?
O4 Yb O2 C1 2_667 . . . 161.8(6) ?
O3 Yb O2 C1 . . . . 58.4(5) ?
O7 Yb O2 C1 . . . . -84.5(5) ?
O5 Yb O2 C1 . . . . -155.0(5) ?
O1 Yb O2 C1 2_657 . . . -18.5(6) ?
O6 Yb O2 C1 2_567 . . . 134.3(5) ?
O1 Yb O2 C1 . . . . -10.2(5) ?
C9 Yb O2 C1 2_567 . . . 154.9(5) ?
Yb Yb O2 C1 2_657 . . . -14.2(5) ?
O4 C5 O3 Yb . . . . 30.8(14) ?
C6 C5 O3 Yb . . . . -149.2(7) ?
O4 Yb O3 C5 2_667 . . . -46.7(9) ?
O7 Yb O3 C5 . . . . -170.7(8) ?
O5 Yb O3 C5 . . . . 37.6(11) ?
O2 Yb O3 C5 . . . . 113.0(9) ?
O1 Yb O3 C5 2_657 . . . -127.6(9) ?
O6 Yb O3 C5 2_567 . . . 29.6(9) ?
O1 Yb O3 C5 . . . . 162.2(9) ?
C9 Yb O3 C5 2_567 . . . 26.3(9) ?
Yb Yb O3 C5 2_657 . . . -165.5(9) ?
O3 C5 O4 Yb . . . 2_667 50.2(19) ?
C6 C5 O4 Yb . . . 2_667 -129.7(12) ?
O6 C9 O5 Yb . . . . -166.9(7) ?
C9 C9 O5 Yb 2_567 . . . 9.8(12) ?
Yb C9 O5 Yb 2_567 . . . 160(2) ?
O4 Yb O5 C9 2_667 . . . 69.9(6) ?
O3 Yb O5 C9 . . . . -20.5(8) ?
O7 Yb O5 C9 . . . . 177.6(7) ?
O2 Yb O5 C9 . . . . -95.9(6) ?
O1 Yb O5 C9 2_657 . . . 139.5(6) ?
O6 Yb O5 C9 2_567 . . . -12.3(6) ?
O1 Yb O5 C9 . . . . -128.6(6) ?
C9 Yb O5 C9 2_567 . . . -5.8(7) ?
Yb Yb O5 C9 2_657 . . . -166.1(5) ?
O5 C9 O6 Yb . . . 2_567 -169.3(7) ?
C9 C9 O6 Yb 2_567 . . 2_567 14.1(12) ?
